data_7218416
loop_
_publ_author_name
'zhang, shu hua'
'Zhao, Ru-Xiao'
'li, gui'
'ZHANG, hai yang'
'Zhang, Chun Lian'
'Muller, Gilles'

_publ_section_title
;
 Structural Variation from Heterometallic Heptanuclear, Heptanuclear to
 Cubane Clusters Based on 2-hydroxy-3-ethoxy-benzaldehyde: Effects of pH
 and Temperature
;
_journal_name_full 'RSC Adv.'
_journal_paper_doi 10.1039/C4RA09687H
_journal_year 2014
_chemical_formula_moiety 'C60 H72 Ni7 O24, 2(Cl O4) '
_chemical_formula_sum 'C60 H72 Cl2 Ni7 O32'
_chemical_formula_weight 1786.95
_chemical_name_systematic
; 
 ? 
;
_space_group_IT_number 147
_symmetry_cell_setting hexagonal
_symmetry_space_group_name_Hall '-P 3'
_symmetry_space_group_name_H-M 'P -3'
_atom_sites_solution_hydrogens geom
_atom_sites_solution_primary direct
_atom_sites_solution_secondary difmap
_audit_creation_method SHELXL-97
_cell_angle_alpha 90.00
_cell_angle_beta 90.00
_cell_angle_gamma 120.00
_cell_formula_units_Z 1
_cell_length_a 14.6487(7)
_cell_length_b 14.6487(7)
_cell_length_c 9.6629(5)
_cell_measurement_reflns_used 1423
_cell_measurement_temperature 293(2)
_cell_measurement_theta_max 26.478
_cell_measurement_theta_min 3.833
_cell_volume 1795.71(15)
_computing_cell_refinement 'Bruker FRAMBO'
_computing_data_collection 'Bruker FRAMBO'
_computing_data_reduction 'Bruker SAINT'
_computing_molecular_graphics 'Bruker SHELXTL'
_computing_publication_material 'Bruker SHELXTL'
_computing_structure_refinement 'SHELXL-97 (Sheldrick, 1997)'
_computing_structure_solution 'SHELXS-97 (Sheldrick, 1990)'
_diffrn_ambient_temperature 293(2)
_diffrn_detector_area_resol_mean 0
_diffrn_measured_fraction_theta_full 0.997
_diffrn_measured_fraction_theta_max 0.997
_diffrn_measurement_device_type 'SuperNova, Single source at offset, Eos'
_diffrn_measurement_method '\w scans'
_diffrn_radiation_monochromator graphite
_diffrn_radiation_source 'fine-focus sealed tube'
_diffrn_radiation_type MoK\a
_diffrn_radiation_wavelength 0.71073
_diffrn_reflns_av_R_equivalents 0.0210
_diffrn_reflns_av_unetI/netI 0.0378
_diffrn_reflns_limit_h_max 15
_diffrn_reflns_limit_h_min -17
_diffrn_reflns_limit_k_max 17
_diffrn_reflns_limit_k_min -13
_diffrn_reflns_limit_l_max 7
_diffrn_reflns_limit_l_min -11
_diffrn_reflns_number 3860
_diffrn_reflns_theta_full 25.08
_diffrn_reflns_theta_max 25.08
_diffrn_reflns_theta_min 3.49
_diffrn_standards_decay_% 0
_diffrn_standards_interval_count 0
_diffrn_standards_interval_time 0
_diffrn_standards_number 0
_exptl_absorpt_coefficient_mu 1.956
_exptl_absorpt_correction_T_max 0.745
_exptl_absorpt_correction_T_min 0.711
_exptl_absorpt_correction_type multi-scan
_exptl_absorpt_process_details sadabs
_exptl_crystal_colour green
_exptl_crystal_density_diffrn 1.652
_exptl_crystal_density_method 'not measured'
_exptl_crystal_description block
_exptl_crystal_F_000 918
_exptl_crystal_size_max 0.18
_exptl_crystal_size_mid 0.16
_exptl_crystal_size_min 0.15
_refine_diff_density_max 0.830
_refine_diff_density_min -0.577
_refine_diff_density_rms 0.100
_refine_ls_extinction_method none
_refine_ls_goodness_of_fit_ref 1.008
_refine_ls_hydrogen_treatment constr
_refine_ls_matrix_type full
_refine_ls_number_parameters 153
_refine_ls_number_reflns 2124
_refine_ls_number_restraints 7
_refine_ls_restrained_S_all 1.017
_refine_ls_R_factor_all 0.0746
_refine_ls_R_factor_gt 0.0547
_refine_ls_shift/su_max 0.001
_refine_ls_shift/su_mean 0.000
_refine_ls_structure_factor_coef Fsqd
_refine_ls_weighting_details 'calc w=1/[\s^2^(Fo^2^)+(0.1080P)^2^+3.0726P] where P=(Fo^2^+2Fc^2^)/3'
_refine_ls_weighting_scheme calc
_refine_ls_wR_factor_gt 0.1596
_refine_ls_wR_factor_ref 0.1865
_reflns_number_gt 1602
_reflns_number_total 2128
_reflns_threshold_expression >2sigma(I)
_cod_data_source_file c4ra09687h2.cif
_cod_data_source_block ni2
_cod_original_cell_volume 1795.7(2)
_cod_database_code 7218416

loop_
_symmetry_equiv_pos_as_xyz
'x, y, z'
'-y, x-y, z'
'-x+y, -x, z'
'-x, -y, -z'
'y, -x+y, -z'
'x-y, x, -z'

loop_
_atom_site_label
_atom_site_type_symbol
_atom_site_fract_x
_atom_site_fract_y
_atom_site_fract_z
_atom_site_U_iso_or_equiv
_atom_site_adp_type
_atom_site_occupancy
_atom_site_symmetry_multiplicity
_atom_site_calc_flag
_atom_site_refinement_flags
Ni1 Ni 0.08596(5) 0.24133(5) 1.01184(7) 0.0455(3) Uani 1 1 d .
Cl1 Cl 0.3333 0.6667 0.2535(4) 0.0749(8) Uani 1 3 d S
O1 O 0.2154(3) 0.2663(3) 0.9109(4) 0.0510(9) Uani 1 1 d .
C1 C 0.2494(4) 0.3216(4) 0.7958(6) 0.0490(13) Uani 1 1 d .
Ni2 Ni 0.0000 0.0000 1.0000 0.0498(5) Uani 1 6 d S
C2 C 0.2026(5) 0.3803(5) 0.7534(6) 0.0603(15) Uani 1 1 d .
O2 O 0.3621(4) 0.2044(4) 0.8515(5) 0.0805(14) Uani 1 1 d .
O3 O 0.1195(4) 0.3663(3) 0.8384(5) 0.0677(12) Uani 1 1 d .
C3 C 0.2386(7) 0.4441(6) 0.6366(8) 0.085(2) Uani 1 1 d .
H3A H 0.2081 0.4840 0.6106 0.103 Uiso 1 1 calc R
O4 O -0.0190(3) 0.1128(3) 0.8942(5) 0.0488(10) Uani 1 1 d U
C4 C 0.3203(8) 0.4481(8) 0.5589(8) 0.100(3) Uani 1 1 d .
H4A H 0.3435 0.4897 0.4797 0.120 Uiso 1 1 calc R
C5 C 0.3660(6) 0.3920(7) 0.5979(7) 0.082(2) Uani 1 1 d .
H5A H 0.4215 0.3965 0.5457 0.098 Uiso 1 1 calc R
O5 O 0.3333 0.6667 0.3996(12) 0.150(5) Uani 1 3 d S
O6 O 0.3528(4) 0.5856(4) 0.2138(8) 0.112(2) Uani 1 1 d .
C6 C 0.3315(5) 0.3262(5) 0.7167(6) 0.0603(15) Uani 1 1 d .
C7 C 0.3859(5) 0.2710(5) 0.7510(7) 0.0637(16) Uani 1 1 d .
H7A H 0.4434 0.2840 0.6963 0.076 Uiso 1 1 calc R
C8 C 0.0730(8) 0.4324(7) 0.8254(10) 0.104(3) Uani 1 1 d .
H8A H 0.0630 0.4406 0.7279 0.124 Uiso 1 1 calc R
H8B H 0.0041 0.3971 0.8687 0.124 Uiso 1 1 calc R
C9 C 0.1326(16) 0.5321(11) 0.8843(14) 0.208(9) Uani 1 1 d .
H9A H 0.0971 0.5716 0.8711 0.312 Uiso 1 1 calc R
H9B H 0.2006 0.5684 0.8409 0.312 Uiso 1 1 calc R
H9C H 0.1410 0.5250 0.9816 0.312 Uiso 1 1 calc R
C10 C -0.0165(7) 0.1217(7) 0.7388(11) 0.108(3) Uani 1 1 d U
H10A H -0.0271 0.1790 0.7124 0.162 Uiso 1 1 calc R
H10B H -0.0714 0.0572 0.6998 0.162 Uiso 1 1 calc R
H10C H 0.0506 0.1348 0.7051 0.162 Uiso 1 1 calc R

loop_
_atom_site_aniso_label
_atom_site_aniso_U_11
_atom_site_aniso_U_22
_atom_site_aniso_U_33
_atom_site_aniso_U_23
_atom_site_aniso_U_13
_atom_site_aniso_U_12
Ni1 0.0357(4) 0.0316(4) 0.0690(6) -0.0008(3) 0.0024(3) 0.0168(3)
Cl1 0.0579(11) 0.0579(11) 0.109(2) 0.000 0.000 0.0289(5)
O1 0.041(2) 0.039(2) 0.074(2) 0.0109(17) 0.0117(17) 0.0211(17)
C1 0.041(3) 0.042(3) 0.058(3) 0.005(2) -0.002(2) 0.016(2)
Ni2 0.0278(5) 0.0278(5) 0.0938(13) 0.000 0.000 0.0139(3)
C2 0.061(4) 0.051(3) 0.068(4) 0.003(3) -0.003(3) 0.027(3)
O2 0.062(3) 0.076(3) 0.105(4) 0.002(3) 0.004(3) 0.036(3)
O3 0.071(3) 0.064(3) 0.087(3) 0.003(2) -0.002(2) 0.048(2)
C3 0.110(7) 0.088(5) 0.075(5) 0.016(4) -0.009(4) 0.062(5)
O4 0.037(2) 0.0328(19) 0.077(3) -0.0041(16) 0.0018(16) 0.0176(16)
C4 0.112(7) 0.119(7) 0.071(5) 0.033(5) 0.018(5) 0.059(6)
C5 0.079(5) 0.100(6) 0.068(4) 0.022(4) 0.017(4) 0.046(5)
O5 0.178(8) 0.178(8) 0.094(8) 0.000 0.000 0.089(4)
O6 0.085(4) 0.068(3) 0.191(7) -0.021(4) 0.010(4) 0.046(3)
C6 0.055(4) 0.058(4) 0.062(3) 0.001(3) 0.002(3) 0.025(3)
C7 0.050(4) 0.071(4) 0.066(4) 0.011(3) 0.012(3) 0.027(3)
C8 0.132(8) 0.101(7) 0.123(7) 0.003(5) -0.018(6) 0.092(7)
C9 0.39(3) 0.155(12) 0.168(12) -0.050(10) -0.096(15) 0.203(16)
C10 0.104(7) 0.096(6) 0.120(6) -0.016(5) 0.005(5) 0.047(5)

loop_
_atom_type_symbol
_atom_type_description
_atom_type_scat_dispersion_real
_atom_type_scat_dispersion_imag
_atom_type_scat_source
C C 0.0033 0.0016 'International Tables Vol C Tables 4.2.6.8 and 6.1.1.4'
H H 0.0000 0.0000 'International Tables Vol C Tables 4.2.6.8 and 6.1.1.4'
O O 0.0106 0.0060 'International Tables Vol C Tables 4.2.6.8 and 6.1.1.4'
Cl Cl 0.1484 0.1585 'International Tables Vol C Tables 4.2.6.8 and 6.1.1.4'
Ni Ni 0.3393 1.1124 'International Tables Vol C Tables 4.2.6.8 and 6.1.1.4'

loop_
_geom_angle_atom_site_label_1
_geom_angle_atom_site_label_2
_geom_angle_atom_site_label_3
_geom_angle
_geom_angle_site_symmetry_1
_geom_angle_site_symmetry_3
O1 Ni1 O1 172.78(9) 6_557 .
O1 Ni1 O2 87.44(18) 6_557 6_557
O1 Ni1 O2 97.35(18) . 6_557
O1 Ni1 O4 104.70(16) 6_557 5_557
O1 Ni1 O4 79.85(15) . 5_557
O2 Ni1 O4 100.13(19) 6_557 5_557
O1 Ni1 O4 79.26(15) 6_557 .
O1 Ni1 O4 95.94(16) . .
O2 Ni1 O4 166.69(18) 6_557 .
O4 Ni1 O4 83.0(2) 5_557 .
O1 Ni1 O3 102.43(15) 6_557 .
O1 Ni1 O3 72.44(15) . .
O2 Ni1 O3 88.27(18) 6_557 .
O4 Ni1 O3 151.87(15) 5_557 .
O4 Ni1 O3 95.03(16) . .
O6 Cl1 O6 112.9(3) 3_565 2_665
O6 Cl1 O6 112.9(3) 3_565 .
O6 Cl1 O6 112.9(3) 2_665 .
O6 Cl1 O5 105.8(4) 3_565 .
O6 Cl1 O5 105.8(4) 2_665 .
O6 Cl1 O5 105.8(4) . .
C1 O1 Ni1 130.6(3) . 5_557
C1 O1 Ni1 123.9(3) . .
Ni1 O1 Ni1 102.61(16) 5_557 .
O1 C1 C6 122.9(5) . .
O1 C1 C2 118.2(5) . .
C6 C1 C2 118.9(5) . .
O4 Ni2 O4 180.00(17) 5_557 2
O4 Ni2 O4 97.83(15) 5_557 6_557
O4 Ni2 O4 82.17(15) 2 6_557
O4 Ni2 O4 82.17(15) 5_557 .
O4 Ni2 O4 97.83(15) 2 .
O4 Ni2 O4 82.17(15) 6_557 .
O4 Ni2 O4 97.83(15) 5_557 4_557
O4 Ni2 O4 82.17(15) 2 4_557
O4 Ni2 O4 97.83(15) 6_557 4_557
O4 Ni2 O4 180.000(1) . 4_557
O4 Ni2 O4 82.17(15) 5_557 3
O4 Ni2 O4 97.83(15) 2 3
O4 Ni2 O4 180.00(10) 6_557 3
O4 Ni2 O4 97.83(15) . 3
O4 Ni2 O4 82.17(15) 4_557 3
C3 C2 O3 125.9(6) . .
C3 C2 C1 120.8(6) . .
O3 C2 C1 113.3(5) . .
C7 O2 Ni1 127.9(4) . 5_557
C2 O3 C8 121.3(6) . .
C2 O3 Ni1 111.3(3) . .
C8 O3 Ni1 127.0(5) . .
C2 C3 C4 119.7(7) . .
C2 C3 H3A 120.1 . .
C4 C3 H3A 120.1 . .
C10 O4 Ni1 116.0(4) . 6_557
C10 O4 Ni1 119.5(4) . .
Ni1 O4 Ni1 98.07(16) 6_557 .
C10 O4 Ni2 123.6(4) . .
Ni1 O4 Ni2 97.77(16) 6_557 .
Ni1 O4 Ni2 96.81(17) . .
C5 C4 C3 120.2(7) . .
C5 C4 H4A 119.9 . .
C3 C4 H4A 119.9 . .
C4 C5 C6 121.6(7) . .
C4 C5 H5A 119.2 . .
C6 C5 H5A 119.2 . .
C1 C6 C5 118.7(6) . .
C1 C6 C7 123.7(6) . .
C5 C6 C7 117.5(6) . .
O2 C7 C6 125.7(6) . .
O2 C7 H7A 117.1 . .
C6 C7 H7A 117.1 . .
C9 C8 O3 114.2(9) . .
C9 C8 H8A 108.7 . .
O3 C8 H8A 108.7 . .
C9 C8 H8B 108.7 . .
O3 C8 H8B 108.7 . .
H8A C8 H8B 107.6 . .
C8 C9 H9A 109.5 . .
C8 C9 H9B 109.5 . .
H9A C9 H9B 109.5 . .
C8 C9 H9C 109.5 . .
H9A C9 H9C 109.5 . .
H9B C9 H9C 109.5 . .
O4 C10 H10A 109.5 . .
O4 C10 H10B 109.5 . .
H10A C10 H10B 109.5 . .
O4 C10 H10C 109.5 . .
H10A C10 H10C 109.5 . .
H10B C10 H10C 109.5 . .

loop_
_geom_bond_atom_site_label_1
_geom_bond_atom_site_label_2
_geom_bond_distance
_geom_bond_site_symmetry_2
Ni1 O1 1.990(4) 6_557
Ni1 O1 1.997(4) .
Ni1 O2 2.029(5) 6_557
Ni1 O4 2.045(4) 5_557
Ni1 O4 2.076(4) .
Ni1 O3 2.345(4) .
Cl1 O6 1.406(5) 3_565
Cl1 O6 1.406(6) 2_665
Cl1 O6 1.406(5) .
Cl1 O5 1.412(12) .
O1 C1 1.318(6) .
O1 Ni1 1.990(4) 5_557
C1 C6 1.398(8) .
C1 C2 1.404(8) .
Ni2 O4 2.077(4) 5_557
Ni2 O4 2.077(4) 2
Ni2 O4 2.077(4) 6_557
Ni2 O4 2.077(4) .
Ni2 O4 2.077(4) 4_557
Ni2 O4 2.077(4) 3
C2 C3 1.390(9) .
C2 O3 1.395(7) .
O2 C7 1.295(8) .
O2 Ni1 2.029(5) 5_557
O3 C8 1.441(8) .
C3 C4 1.390(11) .
C3 H3A 0.9300 .
O4 C10 1.506(11) .
O4 Ni1 2.045(4) 6_557
C4 C5 1.348(11) .
C4 H4A 0.9300 .
C5 C6 1.419(9) .
C5 H5A 0.9300 .
C6 C7 1.429(9) .
C7 H7A 0.9300 .
C8 C9 1.395(15) .
C8 H8A 0.9700 .
C8 H8B 0.9700 .
C9 H9A 0.9600 .
C9 H9B 0.9600 .
C9 H9C 0.9600 .
C10 H10A 0.9600 .
C10 H10B 0.9600 .
C10 H10C 0.9600 .
